data_1544281
loop_
_publ_author_name
'N.N. Golovnev'
'M.S. Molokeev'
'I.V. Sterkhova'
'V.V. Atuchin'
'M.Y. Sidorenko'

_publ_section_title
;
 Hydrated pseudo-polymorphs [Na2(H2O)x](2-thiobarbiturate)2 (x = 3, 4, 5):
 crystal structure, spectroscopic and thermal properties
;
_journal_issue 21
_journal_name_full 'Journal of Coordination Chemistry'
_journal_page_first 3219
_journal_page_last 3230
_journal_paper_doi 10.1080/00958972.2016.1228914
_journal_volume 69
_journal_year 2016
_chemical_formula_sum 'C4 H6 N2 Na O3.5 S'
_chemical_formula_weight 193.16
_chemical_name_systematic
;
catena-(mu~4~-2-Thiobarbiturato-O,O',S,S)-
(mu~2~-2-Thiobarbiturato-S,S)-tris(mu~2~-aqua)-di-sodium
;
_space_group_crystal_system monoclinic
_space_group_IT_number 14
_space_group_name_Hall '-P 2ybc'
_space_group_name_H-M_alt 'P 1 21/c 1'
_symmetry_space_group_name_Hall '-P 2ybc'
_symmetry_space_group_name_H-M 'P 1 21/c 1'
_atom_sites_solution_hydrogens geom
_audit_creation_method SHELXL-2014/7
_cell_angle_alpha 90
_cell_angle_beta 110.206(2)
_cell_angle_gamma 90
_cell_formula_units_Z 8
_cell_length_a 10.4177(10)
_cell_length_b 10.9492(8)
_cell_length_c 13.6822(11)
_cell_measurement_reflns_used 4312
_cell_measurement_temperature 298(2)
_cell_measurement_theta_max 30.178
_cell_measurement_theta_min 2.083
_cell_volume 1464.6(2)
_computing_cell_refinement 'APEX2 (Bruker, 2003-2008)'
_computing_data_collection 'APEX2 (Bruker, 2003-2008)'
_computing_data_reduction 'SAINT (Bruker, 2009)'
_computing_molecular_graphics 'DIAMOND (Brandenburg, 2005)'
_computing_publication_material 'publCIF (Westrip, 2009)'
_computing_structure_refinement 'SHELXL-2014/7 (Sheldrick, 2014)'
_computing_structure_solution 'SHELXS-97 (Sheldrick, 2008)'
_diffrn_ambient_temperature 298(2)
_diffrn_measured_fraction_theta_full 1.000
_diffrn_measured_fraction_theta_max 0.994
_diffrn_measurement_device_type 'Bruker APEX-II CCD'
_diffrn_measurement_method '\f and \w scans'
_diffrn_radiation_monochromator graphite
_diffrn_radiation_source 'fine-focus sealed tube'
_diffrn_radiation_type MoK\a
_diffrn_radiation_wavelength 0.71073
_diffrn_reflns_av_R_equivalents 0.0575
_diffrn_reflns_av_unetI/netI 0.0178
_diffrn_reflns_Laue_measured_fraction_full 1.000
_diffrn_reflns_Laue_measured_fraction_max 0.994
_diffrn_reflns_limit_h_max 14
_diffrn_reflns_limit_h_min -14
_diffrn_reflns_limit_k_max 15
_diffrn_reflns_limit_k_min -15
_diffrn_reflns_limit_l_max 19
_diffrn_reflns_limit_l_min -19
_diffrn_reflns_number 92377
_diffrn_reflns_point_group_measured_fraction_full 1.000
_diffrn_reflns_point_group_measured_fraction_max 0.994
_diffrn_reflns_theta_full 25.000
_diffrn_reflns_theta_max 30.178
_diffrn_reflns_theta_min 2.445
_exptl_absorpt_coefficient_mu 0.465
_exptl_absorpt_correction_T_max 0.7460
_exptl_absorpt_correction_T_min 0.5934
_exptl_absorpt_correction_type multi-scan
_exptl_absorpt_process_details
;
SADABS (Bruker, 2004)
;
_exptl_crystal_colour colourless
_exptl_crystal_density_diffrn 1.752
_exptl_crystal_description block
_exptl_crystal_F_000 792
_exptl_crystal_size_max 0.450
_exptl_crystal_size_mid 0.200
_exptl_crystal_size_min 0.130
_refine_diff_density_max 0.476
_refine_diff_density_min -0.372
_refine_diff_density_rms 0.067
_refine_ls_extinction_coef .
_refine_ls_extinction_method none
_refine_ls_goodness_of_fit_ref 1.051
_refine_ls_hydrogen_treatment mixed
_refine_ls_matrix_type full
_refine_ls_number_parameters 226
_refine_ls_number_reflns 4311
_refine_ls_number_restraints 6
_refine_ls_restrained_S_all 1.054
_refine_ls_R_factor_all 0.0322
_refine_ls_R_factor_gt 0.0263
_refine_ls_shift/su_max 0.001
_refine_ls_shift/su_mean 0.000
_refine_ls_structure_factor_coef Fsqd
_refine_ls_weighting_details 'w=1/[\s^2^(Fo^2^)+(0.0356P)^2^+0.8702P] where P=(Fo^2^+2Fc^2^)/3'
_refine_ls_weighting_scheme calc
_refine_ls_wR_factor_gt 0.0690
_refine_ls_wR_factor_ref 0.0724
_reflns_Friedel_coverage 0.000
_reflns_Friedel_fraction_full .
_reflns_Friedel_fraction_max .
_reflns_number_gt 3813
_reflns_number_total 4311
_reflns_threshold_expression 'I > 2\s(I)'
_cod_data_source_file Na2H2O3HTBA2.cif
_cod_data_source_block a
_cod_depositor_comments
;

2023-04-19
Z value and formula fixed to values more according to usual
chemical conventions.                 miguel
;
_cod_original_formula_sum 'C8 H12 N4 Na2 O7 S2'
_cod_original_formula_weight 386.32
_cod_original_formula_units_Z 4
_cod_database_code 1544281
_shelx_shelxl_version_number 2014/7
_shelx_space_group_comment
;
The symmetry employed for this shelxl refinement is uniquely defined
by the following loop, which should always be used as a source of
symmetry information in preference to the above space-group names.
They are only intended as comments.
;
_shelx_estimated_absorpt_t_min 0.818
_shelx_estimated_absorpt_t_max 0.942

loop_
_symmetry_equiv_pos_as_xyz
'x, y, z'
'-x, y+1/2, -z+1/2'
'-x, -y, -z'
'x, -y-1/2, z-1/2'

loop_
_atom_site_label
_atom_site_type_symbol
_atom_site_fract_x
_atom_site_fract_y
_atom_site_fract_z
_atom_site_U_iso_or_equiv
_atom_site_adp_type
_atom_site_occupancy
_atom_site_site_symmetry_order
_atom_site_calc_flag
_atom_site_refinement_flags_posn
_atom_site_refinement_flags_adp
_atom_site_refinement_flags_occupancy
_atom_site_disorder_assembly
_atom_site_disorder_group
Na1 Na 0.13808(5) 1.14406(4) 0.32094(4) 0.01337(10) Uani 1 1 d . . . . .
Na2 Na 0.22475(5) 0.41742(4) 0.24177(4) 0.01236(10) Uani 1 1 d . . . . .
S1 S 0.42814(3) 0.23196(3) 0.33417(2) 0.01091(7) Uani 1 1 d . . . . .
N1A N 0.69400(9) 0.21581(8) 0.43974(8) 0.00971(17) Uani 1 1 d . . . . .
H1A H 0.6802 0.1382 0.4362 0.012 Uiso 1 1 calc R U . . .
C2A C 0.58465(11) 0.28949(10) 0.39851(9) 0.00927(19) Uani 1 1 d . . . . .
N3A N 0.60811(10) 0.41081(8) 0.40963(8) 0.01013(18) Uani 1 1 d . . . . .
H3A H 0.5393 0.4592 0.3854 0.012 Uiso 1 1 calc R U . . .
C4A C 0.73689(11) 0.46284(10) 0.45799(9) 0.0101(2) Uani 1 1 d . . . . .
O1A O 0.74369(8) 0.57847(7) 0.46277(7) 0.01191(16) Uani 1 1 d . . . . .
C5A C 0.84753(11) 0.38289(10) 0.49660(9) 0.0114(2) Uani 1 1 d . . . . .
H5A H 0.9352 0.4139 0.5286 0.014 Uiso 1 1 calc R U . . .
C6A C 0.82736(11) 0.25693(10) 0.48751(9) 0.0097(2) Uani 1 1 d . . . . .
O2A O 0.91972(8) 0.17555(7) 0.51840(7) 0.01206(16) Uani 1 1 d . . . . .
S2 S 0.68502(3) 0.91614(2) 0.45185(2) 0.01059(7) Uani 1 1 d . . . . .
N1B N 0.41488(10) 0.92234(9) 0.35299(8) 0.01053(18) Uani 1 1 d . . . . .
H1B H 0.4255 1.0003 0.3557 0.013 Uiso 1 1 calc R U . . .
C2B C 0.52710(11) 0.85302(10) 0.39640(9) 0.00938(19) Uani 1 1 d . . . . .
N3B N 0.50831(9) 0.73144(9) 0.39278(8) 0.00975(18) Uani 1 1 d . . . . .
H3B H 0.5775 0.6860 0.4244 0.012 Uiso 1 1 calc R U . . .
C4B C 0.38259(11) 0.67405(10) 0.34051(9) 0.0096(2) Uani 1 1 d . . . . .
O1B O 0.38227(8) 0.55877(7) 0.33733(7) 0.01357(17) Uani 1 1 d . . . . .
C5B C 0.26912(11) 0.74962(10) 0.29706(9) 0.0107(2) Uani 1 1 d . . . . .
H5B H 0.1839 0.7147 0.2633 0.013 Uiso 1 1 calc R U . . .
C6B C 0.28137(11) 0.87701(10) 0.30345(9) 0.0102(2) Uani 1 1 d . . . . .
O2B O 0.18691(8) 0.95384(8) 0.26941(7) 0.01349(17) Uani 1 1 d . . . . .
O1W O 0.08087(9) 1.35063(8) 0.33928(7) 0.01399(17) Uani 1 1 d D . . . .
H11 H 0.0011(17) 1.3838(16) 0.3171(13) 0.021 Uiso 1 1 d D U . . .
H12 H 0.1203(18) 1.3736(16) 0.4036(13) 0.021 Uiso 1 1 d D U . . .
O2W O -0.02966(9) 1.03480(8) 0.36648(7) 0.01237(16) Uani 1 1 d D . . . .
H21 H 0.0228(17) 0.9789(16) 0.3993(13) 0.019 Uiso 1 1 d D U . . .
H22 H -0.0487(18) 1.0726(16) 0.4098(13) 0.019 Uiso 1 1 d D U . . .
O3W O 0.13825(9) 1.22048(8) 0.16348(7) 0.01286(16) Uani 1 1 d D . . . .
H31 H 0.1805(17) 1.1821(16) 0.1315(13) 0.019 Uiso 1 1 d D U . . .
H32 H 0.0711(17) 1.2516(16) 0.1164(13) 0.019 Uiso 1 1 d D U . . .

loop_
_atom_site_aniso_label
_atom_site_aniso_U_11
_atom_site_aniso_U_22
_atom_site_aniso_U_33
_atom_site_aniso_U_23
_atom_site_aniso_U_13
_atom_site_aniso_U_12
Na1 0.0149(2) 0.0086(2) 0.0172(2) 0.00120(18) 0.00645(18) 0.00098(17)
Na2 0.0107(2) 0.0088(2) 0.0155(2) -0.00016(17) 0.00192(17) -0.00091(16)
S1 0.00816(12) 0.00825(12) 0.01403(13) -0.00011(9) 0.00093(10) -0.00092(9)
N1A 0.0093(4) 0.0054(4) 0.0127(4) 0.0000(3) 0.0017(3) 0.0002(3)
C2A 0.0100(5) 0.0080(5) 0.0094(5) 0.0002(4) 0.0028(4) 0.0005(4)
N3A 0.0083(4) 0.0066(4) 0.0134(4) 0.0004(3) 0.0012(3) 0.0007(3)
C4A 0.0103(5) 0.0083(5) 0.0108(5) -0.0005(4) 0.0026(4) -0.0011(4)
O1A 0.0113(4) 0.0063(4) 0.0161(4) 0.0008(3) 0.0021(3) 0.0001(3)
C5A 0.0094(5) 0.0081(5) 0.0148(5) -0.0001(4) 0.0014(4) 0.0001(4)
C6A 0.0092(4) 0.0090(5) 0.0100(5) -0.0005(4) 0.0022(4) 0.0003(4)
O2A 0.0105(4) 0.0077(4) 0.0155(4) -0.0002(3) 0.0014(3) 0.0023(3)
S2 0.00878(12) 0.00797(12) 0.01350(13) -0.00043(9) 0.00192(10) -0.00133(9)
N1B 0.0088(4) 0.0065(4) 0.0145(5) -0.0011(3) 0.0018(3) -0.0004(3)
C2B 0.0105(5) 0.0086(5) 0.0091(5) -0.0003(4) 0.0035(4) 0.0003(4)
N3B 0.0081(4) 0.0073(4) 0.0120(4) 0.0000(3) 0.0012(3) 0.0000(3)
C4B 0.0099(5) 0.0075(5) 0.0105(5) -0.0014(4) 0.0024(4) -0.0013(4)
O1B 0.0116(4) 0.0060(4) 0.0201(4) -0.0009(3) 0.0016(3) -0.0003(3)
C5B 0.0086(4) 0.0079(5) 0.0138(5) -0.0010(4) 0.0016(4) -0.0007(4)
C6B 0.0091(5) 0.0096(5) 0.0113(5) -0.0010(4) 0.0028(4) 0.0002(4)
O2B 0.0105(4) 0.0090(4) 0.0184(4) -0.0007(3) 0.0016(3) 0.0022(3)
O1W 0.0131(4) 0.0123(4) 0.0151(4) -0.0017(3) 0.0030(3) 0.0014(3)
O2W 0.0128(4) 0.0098(4) 0.0142(4) 0.0005(3) 0.0042(3) 0.0020(3)
O3W 0.0116(4) 0.0121(4) 0.0131(4) -0.0002(3) 0.0021(3) 0.0021(3)

loop_
_atom_type_symbol
_atom_type_description
_atom_type_scat_dispersion_real
_atom_type_scat_dispersion_imag
_atom_type_scat_source
C C 0.0033 0.0016 'International Tables Vol C Tables 4.2.6.8 and 6.1.1.4'
H H 0.0000 0.0000 'International Tables Vol C Tables 4.2.6.8 and 6.1.1.4'
N N 0.0061 0.0033 'International Tables Vol C Tables 4.2.6.8 and 6.1.1.4'
O O 0.0106 0.0060 'International Tables Vol C Tables 4.2.6.8 and 6.1.1.4'
Na Na 0.0362 0.0249 'International Tables Vol C Tables 4.2.6.8 and 6.1.1.4'
S S 0.1246 0.1234 'International Tables Vol C Tables 4.2.6.8 and 6.1.1.4'

loop_
_geom_angle_atom_site_label_1
_geom_angle_atom_site_label_2
_geom_angle_atom_site_label_3
_geom_angle
_geom_angle_site_symmetry_1
_geom_angle_site_symmetry_3
O2B Na1 O3W 88.32(4) . .
O2B Na1 O2W 83.42(3) . .
O3W Na1 O2W 131.70(4) . .
O2B Na1 O1W 168.65(4) . .
O3W Na1 O1W 80.49(3) . .
O2W Na1 O1W 102.60(4) . .
O2B Na1 S2 89.83(3) . 3_676
O3W Na1 S2 145.40(3) . 3_676
O2W Na1 S2 82.27(3) . 3_676
O1W Na1 S2 100.44(3) . 3_676
O2B Na1 S1 89.13(3) . 1_565
O3W Na1 S1 68.25(3) . 1_565
O2W Na1 S1 158.14(3) . 1_565
O1W Na1 S1 88.48(3) . 1_565
S2 Na1 S1 77.170(14) 3_676 1_565
O2B Na1 Na2 125.72(3) . 1_565
O3W Na1 Na2 45.62(2) . 1_565
O2W Na1 Na2 145.72(3) . 1_565
O1W Na1 Na2 45.65(2) . 1_565
S2 Na1 Na2 112.074(17) 3_676 1_565
S1 Na1 Na2 52.371(12) 1_565 1_565
O2B Na1 H21 71.4(4) . .
O3W Na1 H21 141.8(4) . .
O2W Na1 H21 18.7(3) . .
O1W Na1 H21 116.8(4) . .
S2 Na1 H21 68.7(4) 3_676 .
S1 Na1 H21 140.2(4) 1_565 .
Na2 Na1 H21 162.4(4) 1_565 .
O1B Na2 O2W 105.81(3) . 2_545
O1B Na2 O3W 157.77(4) . 1_545
O2W Na2 O3W 95.49(3) 2_545 1_545
O1B Na2 O1W 110.04(4) . 1_545
O2W Na2 O1W 87.10(3) 2_545 1_545
O3W Na2 O1W 76.78(3) 1_545 1_545
O1B Na2 S1 87.30(3) . .
O2W Na2 S1 166.15(3) 2_545 .
O3W Na2 S1 71.02(2) 1_545 .
O1W Na2 S1 92.65(3) 1_545 .
O1B Na2 S2 96.95(3) . 2_645
O2W Na2 S2 85.31(3) 2_545 2_645
O3W Na2 S2 78.22(3) 1_545 2_645
O1W Na2 S2 153.00(3) 1_545 2_645
S1 Na2 S2 88.726(15) . 2_645
O1B Na2 Na1 128.60(3) . 1_545
O2W Na2 Na1 113.63(3) 2_545 1_545
O3W Na2 Na1 42.67(2) 1_545 1_545
O1W Na2 Na1 44.14(2) 1_545 1_545
S1 Na2 Na1 58.602(14) . 1_545
S2 Na2 Na1 117.326(17) 2_645 1_545
C2A S1 Na2 113.37(4) . .
C2A S1 Na1 152.84(4) . 1_545
Na2 S1 Na1 69.028(15) . 1_545
C2A N1A C6A 124.39(10) . .
C2A N1A H1A 117.8 . .
C6A N1A H1A 117.8 . .
N3A C2A N1A 116.56(10) . .
N3A C2A S1 122.12(8) . .
N1A C2A S1 121.30(8) . .
C2A N3A C4A 124.19(9) . .
C2A N3A H3A 117.9 . .
C4A N3A H3A 117.9 . .
O1A C4A N3A 117.33(10) . .
O1A C4A C5A 125.56(10) . .
N3A C4A C5A 117.11(10) . .
C6A C5A C4A 120.44(10) . .
C6A C5A H5A 119.8 . .
C4A C5A H5A 119.8 . .
O2A C6A N1A 116.61(10) . .
O2A C6A C5A 126.16(10) . .
N1A C6A C5A 117.23(10) . .
C2B S2 Na1 120.72(4) . 3_676
C2B S2 Na2 98.77(4) . 2_655
Na1 S2 Na2 127.526(16) 3_676 2_655
C2B N1B C6B 125.10(10) . .
C2B N1B H1B 117.4 . .
C6B N1B H1B 117.4 . .
N3B C2B N1B 116.65(10) . .
N3B C2B S2 121.64(8) . .
N1B C2B S2 121.71(8) . .
C2B N3B C4B 124.06(10) . .
C2B N3B H3B 118.0 . .
C4B N3B H3B 118.0 . .
O1B C4B C5B 125.86(10) . .
O1B C4B N3B 117.09(10) . .
C5B C4B N3B 117.05(10) . .
C4B O1B Na2 133.10(8) . .
C4B C5B C6B 121.20(10) . .
C4B C5B H5B 119.4 . .
C6B C5B H5B 119.4 . .
O2B C6B C5B 126.96(10) . .
O2B C6B N1B 117.32(10) . .
C5B C6B N1B 115.72(10) . .
C6B O2B Na1 135.85(8) . .
Na1 O1W Na2 90.21(3) . 1_565
Na1 O1W H11 127.7(12) . .
Na2 O1W H11 112.4(12) 1_565 .
Na1 O1W H12 109.6(12) . .
Na2 O1W H12 107.6(12) 1_565 .
H11 O1W H12 107.2(16) . .
Na1 O2W Na2 130.10(4) . 2
Na1 O2W H21 96.1(12) . .
Na2 O2W H21 101.1(12) 2 .
Na1 O2W H22 109.1(13) . .
Na2 O2W H22 110.8(13) 2 .
H21 O2W H22 105.2(16) . .
Na1 O3W Na2 91.71(4) . 1_565
Na1 O3W H31 118.5(12) . .
Na2 O3W H31 119.6(12) 1_565 .
Na1 O3W H32 126.2(12) . .
Na2 O3W H32 93.5(12) 1_565 .
H31 O3W H32 104.6(16) . .

loop_
_geom_bond_atom_site_label_1
_geom_bond_atom_site_label_2
_geom_bond_distance
_geom_bond_site_symmetry_2
Na1 O2B 2.3112(10) .
Na1 O3W 2.3118(10) .
Na1 O2W 2.3718(10) .
Na1 O1W 2.3743(10) .
Na1 S2 3.0882(6) 3_676
Na1 S1 3.1164(6) 1_565
Na1 Na2 3.4092(7) 1_565
Na1 H21 2.598(17) .
Na2 O1B 2.3056(10) .
Na2 O2W 2.4282(10) 2_545
Na2 O3W 2.4377(10) 1_545
Na2 O1W 2.4378(10) 1_545
Na2 S1 2.8915(6) .
Na2 S2 3.1019(6) 2_645
Na2 Na1 3.4092(7) 1_545
S1 C2A 1.6849(11) .
S1 Na1 3.1164(6) 1_545
N1A C2A 1.3501(14) .
N1A C6A 1.3902(14) .
N1A H1A 0.8600 .
C2A N3A 1.3498(14) .
N3A C4A 1.3960(14) .
N3A H3A 0.8600 .
C4A O1A 1.2685(13) .
C4A C5A 1.3976(15) .
C5A C6A 1.3942(15) .
C5A H5A 0.9300 .
C6A O2A 1.2718(13) .
S2 C2B 1.7022(11) .
S2 Na1 3.0882(6) 3_676
S2 Na2 3.1020(6) 2_655
N1B C2B 1.3475(14) .
N1B C6B 1.4103(14) .
N1B H1B 0.8600 .
C2B N3B 1.3439(14) .
N3B C4B 1.4053(14) .
N3B H3B 0.8600 .
C4B O1B 1.2630(13) .
C4B C5B 1.3964(15) .
C5B C6B 1.4006(15) .
C5B H5B 0.9300 .
C6B O2B 1.2555(14) .
O1W Na2 2.4378(10) 1_565
O1W H11 0.860(16) .
O1W H12 0.869(16) .
O2W Na2 2.4283(10) 2
O2W H21 0.840(16) .
O2W H22 0.802(16) .
O3W Na2 2.4378(10) 1_565
O3W H31 0.834(16) .
O3W H32 0.842(16) .

loop_
_geom_torsion_atom_site_label_1
_geom_torsion_atom_site_label_2
_geom_torsion_atom_site_label_3
_geom_torsion_atom_site_label_4
_geom_torsion
_geom_torsion_site_symmetry_1
_geom_torsion_site_symmetry_2
_geom_torsion_site_symmetry_3
_geom_torsion_site_symmetry_4
C6A N1A C2A N3A -3.16(16) . . . .
C6A N1A C2A S1 175.44(9) . . . .
Na2 S1 C2A N3A 3.54(11) . . . .
Na1 S1 C2A N3A -85.78(13) 1_545 . . .
Na2 S1 C2A N1A -174.98(8) . . . .
Na1 S1 C2A N1A 95.70(12) 1_545 . . .
N1A C2A N3A C4A 1.67(17) . . . .
S1 C2A N3A C4A -176.92(9) . . . .
C2A N3A C4A O1A 179.92(11) . . . .
C2A N3A C4A C5A 0.23(17) . . . .
O1A C4A C5A C6A 179.52(11) . . . .
N3A C4A C5A C6A -0.82(17) . . . .
C2A N1A C6A O2A -177.06(10) . . . .
C2A N1A C6A C5A 2.61(17) . . . .
C4A C5A C6A O2A 179.15(11) . . . .
C4A C5A C6A N1A -0.49(17) . . . .
C6B N1B C2B N3B -0.94(17) . . . .
C6B N1B C2B S2 178.40(9) . . . .
Na1 S2 C2B N3B -55.58(11) 3_676 . . .
Na2 S2 C2B N3B 88.38(9) 2_655 . . .
Na1 S2 C2B N1B 125.11(8) 3_676 . . .
Na2 S2 C2B N1B -90.92(9) 2_655 . . .
N1B C2B N3B C4B 4.89(16) . . . .
S2 C2B N3B C4B -174.44(8) . . . .
C2B N3B C4B O1B 175.03(11) . . . .
C2B N3B C4B C5B -5.19(17) . . . .
C5B C4B O1B Na2 13.25(19) . . . .
N3B C4B O1B Na2 -167.00(8) . . . .
O1B C4B C5B C6B -178.79(11) . . . .
N3B C4B C5B C6B 1.46(17) . . . .
C4B C5B C6B O2B -178.49(11) . . . .
C4B C5B C6B N1B 1.98(17) . . . .
C2B N1B C6B O2B 178.05(11) . . . .
C2B N1B C6B C5B -2.38(17) . . . .
C5B C6B O2B Na1 145.77(10) . . . .
N1B C6B O2B Na1 -34.71(16) . . . .

_cod_database_fobs_code 1544281
